data_4083324
loop_
_publ_author_name
'Fu, Ross'
'Bercaw, John E.'
'Labinger, Jay A.'

_publ_section_title
;
 Intra- and Intermolecular C--H Activation by
 Bis(phenolate)pyridineiridium(III) Complexes
;
_journal_issue 24
_journal_name_full Organometallics
_journal_page_first 6751
_journal_paper_doi 10.1021/om201069k
_journal_volume 30
_journal_year 2011
_chemical_formula_moiety 'C79 H86 Ir N O2 P2, 2(C6 H6)'
_chemical_formula_sum 'C45.5 H49 Ir0.5 N0.5 O P'
_chemical_formula_weight 745.92
_chemical_name_systematic
;

 ?

;
_space_group_IT_number 60
_symmetry_cell_setting orthorhombic
_symmetry_space_group_name_Hall '-P 2n 2ab'
_symmetry_space_group_name_H-M 'P b c n'
_atom_sites_solution_hydrogens geom
_atom_sites_solution_primary direct
_atom_sites_solution_secondary difmap
_audit_creation_method SHELXL-97
_cell_angle_alpha 90.00
_cell_angle_beta 90.00
_cell_angle_gamma 90.00
_cell_formula_units_Z 8
_cell_length_a 16.0771(8)
_cell_length_b 20.5290(10)
_cell_length_c 23.1672(11)
_cell_measurement_reflns_used 9429
_cell_measurement_temperature 100(2)
_cell_measurement_theta_max 34.52
_cell_measurement_theta_min 2.38
_cell_volume 7646.3(6)
_computing_cell_refinement 'Bruker SAINT-Plus v7.66A'
_computing_data_collection 'Bruker APEX2 v2009.7-0'
_computing_data_reduction 'Bruker SAINT-Plus v7.66A'
_computing_molecular_graphics 'Bruker XP v5.1'
_computing_publication_material 'Bruker XCIF 2008'
_computing_structure_refinement 'SHELXL-97 (Sheldrick, 2008)'
_computing_structure_solution 'SHELXS-97 (Sheldrick, 2008)'
_diffrn_ambient_temperature 100(2)
_diffrn_measured_fraction_theta_full 0.997
_diffrn_measured_fraction_theta_max 0.997
_diffrn_measurement_device_type 'Bruker KAPPA APEX II'
_diffrn_measurement_method '\w scans; 16 settings'
_diffrn_radiation_monochromator graphite
_diffrn_radiation_source 'fine-focus sealed tube'
_diffrn_radiation_type MoK\a
_diffrn_radiation_wavelength 0.71073
_diffrn_reflns_av_R_equivalents 0.0583
_diffrn_reflns_av_sigmaI/netI 0.0278
_diffrn_reflns_limit_h_max 27
_diffrn_reflns_limit_h_min -27
_diffrn_reflns_limit_k_max 35
_diffrn_reflns_limit_k_min -34
_diffrn_reflns_limit_l_max 34
_diffrn_reflns_limit_l_min -39
_diffrn_reflns_number 308294
_diffrn_reflns_theta_full 37.38
_diffrn_reflns_theta_max 37.38
_diffrn_reflns_theta_min 1.76
_exptl_absorpt_coefficient_mu 1.837
_exptl_absorpt_correction_T_max 0.7473
_exptl_absorpt_correction_T_min 0.6479
_exptl_absorpt_correction_type multi-scan
_exptl_absorpt_process_details 'SADABS v2008/1, Bruker-AXS, Madison, WI'
_exptl_crystal_colour Yellow
_exptl_crystal_density_diffrn 1.296
_exptl_crystal_density_method 'not measured'
_exptl_crystal_description Block
_exptl_crystal_F_000 3096
_exptl_crystal_size_max 0.24
_exptl_crystal_size_mid 0.19
_exptl_crystal_size_min 0.16
_refine_diff_density_max 4.097
_refine_diff_density_min -2.794
_refine_diff_density_rms 0.146
_refine_ls_extinction_method none
_refine_ls_goodness_of_fit_ref 3.326
_refine_ls_hydrogen_treatment Riding
_refine_ls_matrix_type 'Full matrix'
_refine_ls_number_parameters 417
_refine_ls_number_reflns 19911
_refine_ls_number_restraints 6
_refine_ls_restrained_S_all 3.351
_refine_ls_R_factor_all 0.0788
_refine_ls_R_factor_gt 0.0443
_refine_ls_shift/su_max 0.001
_refine_ls_shift/su_mean 0.000
_refine_ls_structure_factor_coef Fsqd
_refine_ls_weighting_details w=1/s^2^(Fo^2^)
_refine_ls_weighting_scheme sigma
_refine_ls_wR_factor_gt 0.0804
_refine_ls_wR_factor_ref 0.0824
_reflns_number_gt 13314
_reflns_number_total 19911
_reflns_threshold_expression >2sigma(I)
_cod_data_source_file 17-Ir(PPh3)2Ph-ruf18.cif
_cod_data_source_block ruf18
_cod_depositor_comments
;
The following automatic conversions were performed:

'_symmetry_cell_setting' value 'Orthorhombic' changed to
'orthorhombic' according to
/usr/data/users/saulius/automatic-downloads/retrospective/ACS/lib/dictionaries/cif_core.dic
dictionary named 'cif_core.dic' version 2.4.2 from
2011-04-26.

'_refine_ls_weighting_scheme' value 'Sigma' changed to
'sigma' according to
/usr/data/users/saulius/automatic-downloads/retrospective/ACS/lib/dictionaries/cif_core.dic
dictionary named 'cif_core.dic' version 2.4.2 from 2011-04-26.

Automatic conversion script
Id: cif_fix_values 2281 2013-09-26 08:29:07Z andrius 

The following automatic conversions were performed:

'_atom_sites_solution_primary' value 'Direct methods' was changed to
'direct'.

'_atom_sites_solution_secondary' value 'Difference Fourier map' was
changed to 'difmap'.

'_atom_sites_solution_hydrogens' value 'Geometric positions' was
changed to 'geom'.

Automatic conversion script
Id: cif_fix_values 6452 2018-10-05 10:23:21Z andrius 
;
_cod_original_sg_symbol_H-M Pbcn
_cod_original_formula_sum 'C45.50 H49 Ir0.50 N0.50 O P'
_cod_database_code 4083324

loop_
_symmetry_equiv_pos_as_xyz
'x, y, z'
'-x+1/2, -y+1/2, z+1/2'
'x+1/2, -y+1/2, -z'
'-x, y, -z+1/2'
'-x, -y, -z'
'x-1/2, y-1/2, -z-1/2'
'-x-1/2, y-1/2, z'
'x, -y, z-1/2'

loop_
_atom_site_label
_atom_site_type_symbol
_atom_site_fract_x
_atom_site_fract_y
_atom_site_fract_z
_atom_site_U_iso_or_equiv
_atom_site_adp_type
_atom_site_occupancy
_atom_site_symmetry_multiplicity
_atom_site_calc_flag
_atom_site_refinement_flags
_atom_site_disorder_assembly
_atom_site_disorder_group
Ir1 Ir 1.0000 0.183947(5) 0.7500 0.01571(3) Uani 1 2 d S . .
P1 P 0.85167(3) 0.18633(3) 0.757889(18) 0.01752(10) Uani 1 1 d . . .
O1 O 0.97298(10) 0.18387(7) 0.66245(5) 0.0193(3) Uani 1 1 d . . .
N1 N 1.0000 0.08153(10) 0.7500 0.0150(4) Uani 1 2 d S . .
C1 C 1.00767(14) 0.14059(10) 0.62724(7) 0.0175(4) Uani 1 1 d . . .
C2 C 1.00994(15) 0.15392(10) 0.56599(7) 0.0199(5) Uani 1 1 d . . .
C3 C 1.06116(15) 0.11582(11) 0.53197(8) 0.0218(4) Uani 1 1 d . . .
H3 H 1.0646 0.1260 0.4920 0.026 Uiso 1 1 calc R . .
C4 C 1.10855(14) 0.06300(10) 0.55241(8) 0.0203(4) Uani 1 1 d . . .
C5 C 1.09457(14) 0.04502(10) 0.60909(7) 0.0196(4) Uani 1 1 d . . .
H5 H 1.1212 0.0071 0.6236 0.024 Uiso 1 1 calc R . .
C6 C 1.04208(14) 0.08108(10) 0.64628(7) 0.0174(4) Uani 1 1 d . . .
C7 C 1.01945(12) 0.04750(10) 0.70110(7) 0.0163(4) Uani 1 1 d . . .
C8 C 1.01534(13) -0.01970(10) 0.70019(8) 0.0192(5) Uani 1 1 d . . .
H8 H 1.0232 -0.0415 0.6644 0.023 Uiso 1 1 calc R . .
C9 C 1.0000 -0.05747(16) 0.7500 0.0244(5) Uani 1 2 d S . .
C10 C 0.95490(16) 0.20665(11) 0.53843(8) 0.0238(5) Uani 1 1 d . . .
C11 C 0.97593(17) 0.27511(12) 0.56022(9) 0.0292(5) Uani 1 1 d . . .
H11A H 0.9426 0.3073 0.5392 0.044 Uiso 1 1 calc R . .
H11B H 1.0352 0.2839 0.5539 0.044 Uiso 1 1 calc R . .
H11C H 0.9635 0.2780 0.6015 0.044 Uiso 1 1 calc R . .
C12 C 0.86389(15) 0.19014(12) 0.55264(8) 0.0268(5) Uani 1 1 d . . .
H12A H 0.8565 0.1891 0.5946 0.040 Uiso 1 1 calc R . .
H12B H 0.8499 0.1474 0.5364 0.040 Uiso 1 1 calc R . .
H12C H 0.8273 0.2234 0.5360 0.040 Uiso 1 1 calc R . .
C13 C 0.96279(18) 0.20741(13) 0.47227(8) 0.0314(6) Uani 1 1 d . . .
H13A H 0.9216 0.2375 0.4560 0.047 Uiso 1 1 calc R . .
H13B H 0.9530 0.1635 0.4572 0.047 Uiso 1 1 calc R . .
H13C H 1.0188 0.2217 0.4615 0.047 Uiso 1 1 calc R . .
C14 C 1.17032(15) 0.02822(11) 0.51302(8) 0.0236(5) Uani 1 1 d . . .
C15 C 1.24401(17) 0.07329(12) 0.50105(11) 0.0356(6) Uani 1 1 d . . .
H15A H 1.2237 0.1145 0.4851 0.053 Uiso 1 1 calc R . .
H15B H 1.2816 0.0525 0.4733 0.053 Uiso 1 1 calc R . .
H15C H 1.2740 0.0817 0.5371 0.053 Uiso 1 1 calc R . .
C16 C 1.12813(18) 0.00924(13) 0.45541(8) 0.0352(6) Uani 1 1 d . . .
H16A H 1.0796 -0.0182 0.4633 0.053 Uiso 1 1 calc R . .
H16B H 1.1677 -0.0148 0.4313 0.053 Uiso 1 1 calc R . .
H16C H 1.1104 0.0487 0.4351 0.053 Uiso 1 1 calc R . .
C17 C 1.20449(17) -0.03412(12) 0.54089(9) 0.0311(6) Uani 1 1 d . . .
H17A H 1.2334 -0.0230 0.5768 0.047 Uiso 1 1 calc R . .
H17B H 1.2435 -0.0552 0.5143 0.047 Uiso 1 1 calc R . .
H17C H 1.1584 -0.0639 0.5493 0.047 Uiso 1 1 calc R . .
C18 C 1.0000 -0.12973(13) 0.7500 0.0243(6) Uani 1 2 d S . .
C19 C 1.0095(3) -0.1586(2) 0.68541(17) 0.0248(10) Uani 0.50 1 d P A 1
H19A H 1.0115 -0.2063 0.6870 0.037 Uiso 0.50 1 calc PR A 1
H19B H 1.0610 -0.1421 0.6681 0.037 Uiso 0.50 1 calc PR A 1
H19C H 0.9619 -0.1449 0.6620 0.037 Uiso 0.50 1 calc PR A 1
C20 C 1.0662(4) -0.1542(2) 0.7856(2) 0.0316(12) Uani 0.50 1 d P A 2
H20A H 1.0596 -0.1377 0.8250 0.047 Uiso 0.50 1 calc PR A 2
H20B H 1.1198 -0.1397 0.7700 0.047 Uiso 0.50 1 calc PR A 2
H20C H 1.0645 -0.2019 0.7859 0.047 Uiso 0.50 1 calc PR A 2
C21 C 0.9120(4) -0.1536(2) 0.7684(2) 0.0321(12) Uani 0.50 1 d P A 3
H21A H 0.8701 -0.1351 0.7424 0.048 Uiso 0.50 1 calc PR A 3
H21B H 0.9006 -0.1395 0.8080 0.048 Uiso 0.50 1 calc PR A 3
H21C H 0.9098 -0.2013 0.7664 0.048 Uiso 0.50 1 calc PR A 3
C22 C 0.79540(15) 0.22709(11) 0.69886(8) 0.0217(4) Uani 1 1 d . . .
C23 C 0.82295(15) 0.28611(11) 0.67666(8) 0.0237(5) Uani 1 1 d . . .
H23 H 0.8744 0.3038 0.6894 0.028 Uiso 1 1 calc R . .
C24 C 0.77541(16) 0.31974(13) 0.63568(9) 0.0284(5) Uani 1 1 d . . .
H24 H 0.7939 0.3607 0.6215 0.034 Uiso 1 1 calc R . .
C25 C 0.70205(17) 0.29362(13) 0.61595(10) 0.0339(6) Uani 1 1 d . . .
H25 H 0.6702 0.3164 0.5879 0.041 Uiso 1 1 calc R . .
C26 C 0.67432(17) 0.23444(14) 0.63669(11) 0.0380(6) Uani 1 1 d . . .
H26 H 0.6240 0.2163 0.6225 0.046 Uiso 1 1 calc R . .
C27 C 0.72041(16) 0.20139(12) 0.67846(10) 0.0302(5) Uani 1 1 d . . .
H27 H 0.7007 0.1611 0.6932 0.036 Uiso 1 1 calc R . .
C28 C 0.80290(13) 0.10581(10) 0.75617(8) 0.0200(4) Uani 1 1 d . . .
C29 C 0.82145(14) 0.06594(11) 0.70881(8) 0.0218(4) Uani 1 1 d . . .
H29 H 0.8582 0.0812 0.6797 0.026 Uiso 1 1 calc R . .
C30 C 0.78671(16) 0.00441(12) 0.70407(9) 0.0284(5) Uani 1 1 d . . .
H30 H 0.8002 -0.0223 0.6719 0.034 Uiso 1 1 calc R . .
C31 C 0.73265(16) -0.01849(11) 0.74572(10) 0.0314(5) Uani 1 1 d . . .
H31 H 0.7091 -0.0608 0.7424 0.038 Uiso 1 1 calc R . .
C32 C 0.71316(18) 0.02099(13) 0.79253(10) 0.0335(6) Uani 1 1 d . . .
H32 H 0.6756 0.0057 0.8212 0.040 Uiso 1 1 calc R . .
C33 C 0.74809(15) 0.08250(11) 0.79778(9) 0.0269(5) Uani 1 1 d . . .
H33 H 0.7345 0.1089 0.8301 0.032 Uiso 1 1 calc R . .
C34 C 0.80673(14) 0.22924(11) 0.82047(8) 0.0215(4) Uani 1 1 d . . .
C35 C 0.77418(17) 0.29155(11) 0.81412(9) 0.0299(5) Uani 1 1 d . . .
H35 H 0.7683 0.3095 0.7765 0.036 Uiso 1 1 calc R . .
C36 C 0.75007(19) 0.32810(12) 0.86172(10) 0.0360(6) Uani 1 1 d . . .
H36 H 0.7284 0.3708 0.8567 0.043 Uiso 1 1 calc R . .
C37 C 0.75787(17) 0.30184(12) 0.91692(9) 0.0317(6) Uani 1 1 d . . .
H37 H 0.7423 0.3268 0.9497 0.038 Uiso 1 1 calc R . .
C38 C 0.78809(16) 0.23989(12) 0.92364(9) 0.0277(5) Uani 1 1 d . . .
H38 H 0.7918 0.2217 0.9612 0.033 Uiso 1 1 calc R . .
C39 C 0.81340(15) 0.20322(11) 0.87619(8) 0.0226(4) Uani 1 1 d . . .
H39 H 0.8351 0.1606 0.8816 0.027 Uiso 1 1 calc R . .
C40 C 1.0000 0.28499(12) 0.7500 0.0157(4) Uani 1 2 d S . .
C41 C 1.03167(15) 0.32100(12) 0.70364(9) 0.0239(4) Uani 1 1 d . . .
H41 H 1.0543 0.2986 0.6713 0.029 Uiso 1 1 calc R . .
C42 C 1.03086(17) 0.38896(13) 0.70374(11) 0.0333(6) Uani 1 1 d . . .
H42 H 1.0520 0.4119 0.6713 0.040 Uiso 1 1 calc R . .
C43 C 1.0000 0.42332(13) 0.7500 0.0235(5) Uani 1 2 d SU . .
H43 H 1.0000 0.4696 0.7500 0.028 Uiso 1 2 calc SR . .
C51 C 0.5298(6) -0.0143(3) 0.5791(4) 0.1727(18) Uiso 0.440(4) 1 d PG B -1
H51 H 0.5012 -0.0522 0.5918 0.207 Uiso 0.440(4) 1 calc PR B -1
C52 C 0.5967(5) 0.0096(4) 0.6107(3) 0.1727(18) Uiso 0.440(4) 1 d PG B -1
H52 H 0.6138 -0.0120 0.6449 0.207 Uiso 0.440(4) 1 calc PR B -1
C53 C 0.6385(4) 0.0650(4) 0.5921(3) 0.1727(18) Uiso 0.440(4) 1 d PG B -1
H53 H 0.6842 0.0813 0.6137 0.207 Uiso 0.440(4) 1 calc PR B -1
C54 C 0.6134(5) 0.0965(4) 0.5419(3) 0.1727(18) Uiso 0.440(4) 1 d PG B -1
H54 H 0.6420 0.1344 0.5292 0.207 Uiso 0.440(4) 1 calc PR B -1
C55 C 0.5466(6) 0.0726(5) 0.5103(2) 0.1727(18) Uiso 0.440(4) 1 d PG B -1
H55 H 0.5294 0.0942 0.4760 0.207 Uiso 0.440(4) 1 calc PR B -1
C56 C 0.5047(5) 0.0172(4) 0.5289(3) 0.1727(18) Uiso 0.440(4) 1 d PG B -1
H56 H 0.4590 0.0009 0.5073 0.207 Uiso 0.440(4) 1 calc PR B -1
C61 C 0.4279(5) 0.1643(4) 0.6575(3) 0.1727(18) Uiso 0.560(4) 1 d PG B -2
H61 H 0.3923 0.2001 0.6654 0.207 Uiso 0.560(4) 1 calc PR B -2
C62 C 0.4791(5) 0.1396(4) 0.7006(3) 0.1727(18) Uiso 0.560(4) 1 d PG B -2
H62 H 0.4785 0.1586 0.7380 0.207 Uiso 0.560(4) 1 calc PR B -2
C63 C 0.5312(5) 0.0872(4) 0.6890(2) 0.1727(18) Uiso 0.560(4) 1 d PG B -2
H63 H 0.5662 0.0703 0.7185 0.207 Uiso 0.560(4) 1 calc PR B -2
C64 C 0.5321(4) 0.0594(3) 0.6343(2) 0.1727(18) Uiso 0.560(4) 1 d PG B -2
H64 H 0.5677 0.0236 0.6264 0.207 Uiso 0.560(4) 1 calc PR B -2
C65 C 0.4809(3) 0.0841(3) 0.5912(2) 0.1727(18) Uiso 0.560(4) 1 d PG B -2
H65 H 0.4815 0.0651 0.5538 0.207 Uiso 0.560(4) 1 calc PR B -2
C66 C 0.4288(4) 0.1365(4) 0.6028(3) 0.1727(18) Uiso 0.560(4) 1 d PG B -2
H66 H 0.3938 0.1534 0.5733 0.207 Uiso 0.560(4) 1 calc PR B -2

loop_
_atom_site_aniso_label
_atom_site_aniso_U_11
_atom_site_aniso_U_22
_atom_site_aniso_U_33
_atom_site_aniso_U_23
_atom_site_aniso_U_13
_atom_site_aniso_U_12
Ir1 0.02208(5) 0.01232(4) 0.01275(4) 0.000 0.00017(5) 0.000
P1 0.0202(2) 0.0144(2) 0.0180(2) 0.00039(18) 0.00133(18) 0.0019(2)
O1 0.0258(8) 0.0184(7) 0.0137(5) -0.0003(5) -0.0002(5) 0.0028(6)
N1 0.0174(10) 0.0131(9) 0.0143(8) 0.000 -0.0018(11) 0.000
C1 0.0213(12) 0.0168(8) 0.0142(6) -0.0006(6) -0.0012(8) -0.0003(9)
C2 0.0271(14) 0.0185(9) 0.0142(7) 0.0006(6) -0.0018(8) 0.0008(9)
C3 0.0296(13) 0.0224(11) 0.0133(8) 0.0005(7) 0.0015(8) 0.0024(9)
C4 0.0269(12) 0.0188(10) 0.0154(8) -0.0019(7) 0.0020(8) 0.0009(9)
C5 0.0264(12) 0.0154(9) 0.0170(8) -0.0002(7) -0.0001(8) 0.0000(8)
C6 0.0206(11) 0.0182(9) 0.0132(7) -0.0013(7) -0.0004(7) -0.0007(8)
C7 0.0192(11) 0.0161(9) 0.0137(7) -0.0006(7) -0.0006(6) 0.0000(7)
C8 0.0231(14) 0.0160(9) 0.0185(8) -0.0019(7) 0.0034(7) -0.0005(7)
C9 0.0167(13) 0.0275(14) 0.0289(12) 0.000 0.0016(15) 0.000
C10 0.0313(13) 0.0253(11) 0.0147(8) 0.0025(8) -0.0019(8) 0.0063(10)
C11 0.0391(15) 0.0224(11) 0.0263(10) 0.0043(9) -0.0012(9) 0.0055(10)
C12 0.0301(13) 0.0309(13) 0.0195(8) -0.0028(8) -0.0048(8) 0.0060(10)
C13 0.0421(15) 0.0358(14) 0.0164(9) 0.0041(9) 0.0007(9) 0.0108(12)
C14 0.0331(14) 0.0208(11) 0.0167(8) 0.0011(7) 0.0050(8) 0.0056(9)
C15 0.0384(16) 0.0285(13) 0.0400(12) 0.0036(10) 0.0136(11) 0.0068(12)
C16 0.0490(18) 0.0376(15) 0.0191(9) -0.0065(9) 0.0021(10) 0.0126(13)
C17 0.0456(17) 0.0255(12) 0.0222(9) 0.0014(8) 0.0081(10) 0.0106(11)
C18 0.0289(15) 0.0122(11) 0.0317(13) 0.000 0.0108(17) 0.000
C19 0.034(3) 0.0141(17) 0.0265(17) -0.0049(14) 0.0077(19) -0.0030(19)
C20 0.042(3) 0.020(2) 0.033(2) -0.0006(18) -0.008(2) 0.006(2)
C21 0.039(3) 0.020(2) 0.038(2) -0.0001(19) 0.014(2) -0.007(2)
C22 0.0267(13) 0.0182(10) 0.0202(9) 0.0017(8) -0.0003(8) 0.0058(9)
C23 0.0261(13) 0.0238(11) 0.0212(9) -0.0002(8) 0.0022(8) 0.0045(9)
C24 0.0301(14) 0.0287(12) 0.0263(10) 0.0075(9) 0.0026(9) 0.0047(11)
C25 0.0277(14) 0.0391(15) 0.0349(12) 0.0140(11) -0.0035(10) 0.0047(11)
C26 0.0261(14) 0.0421(16) 0.0457(14) 0.0125(12) -0.0099(11) 0.0006(12)
C27 0.0274(14) 0.0272(12) 0.0360(11) 0.0096(9) -0.0004(10) 0.0029(10)
C28 0.0207(10) 0.0183(9) 0.0211(9) 0.0002(7) -0.0044(8) 0.0008(7)
C29 0.0228(12) 0.0211(11) 0.0216(9) -0.0022(7) -0.0020(8) 0.0015(9)
C30 0.0319(14) 0.0237(12) 0.0298(11) -0.0055(9) -0.0044(10) 0.0019(10)
C31 0.0374(13) 0.0210(10) 0.0360(12) -0.0004(10) -0.0061(12) -0.0062(9)
C32 0.0398(16) 0.0304(13) 0.0304(11) 0.0034(10) 0.0024(10) -0.0098(12)
C33 0.0325(14) 0.0255(12) 0.0228(9) -0.0014(8) 0.0035(9) -0.0062(11)
C34 0.0229(12) 0.0198(10) 0.0219(9) -0.0011(8) 0.0064(8) 0.0016(9)
C35 0.0417(16) 0.0216(11) 0.0264(10) 0.0029(9) 0.0103(10) 0.0055(11)
C36 0.0487(19) 0.0227(12) 0.0365(12) -0.0011(9) 0.0154(12) 0.0072(12)
C37 0.0389(16) 0.0284(12) 0.0277(10) -0.0059(9) 0.0139(10) 0.0022(11)
C38 0.0352(15) 0.0276(12) 0.0203(9) -0.0011(8) 0.0076(9) 0.0023(10)
C39 0.0265(12) 0.0193(10) 0.0219(9) -0.0008(8) 0.0040(8) 0.0015(9)
C40 0.0157(12) 0.0149(11) 0.0165(9) 0.000 -0.0051(13) 0.000
C41 0.0246(11) 0.0208(11) 0.0261(9) 0.0040(9) -0.0007(8) 0.0000(10)
C42 0.0340(14) 0.0221(12) 0.0437(13) 0.0108(10) -0.0006(11) -0.0046(11)
C43 0.0270(9) 0.0097(7) 0.0339(9) 0.000 0.0005(9) 0.000

loop_
_atom_type_symbol
_atom_type_description
_atom_type_scat_dispersion_real
_atom_type_scat_dispersion_imag
_atom_type_scat_source
C C 0.0033 0.0016 'International Tables Vol C Tables 4.2.6.8 and 6.1.1.4'
H H 0.0000 0.0000 'International Tables Vol C Tables 4.2.6.8 and 6.1.1.4'
N N 0.0061 0.0033 'International Tables Vol C Tables 4.2.6.8 and 6.1.1.4'
O O 0.0106 0.0060 'International Tables Vol C Tables 4.2.6.8 and 6.1.1.4'
P P 0.1023 0.0942 'International Tables Vol C Tables 4.2.6.8 and 6.1.1.4'
Ir Ir -1.4442 7.9887 'International Tables Vol C Tables 4.2.6.8 and 6.1.1.4'

loop_
_geom_angle_atom_site_label_1
_geom_angle_atom_site_label_2
_geom_angle_atom_site_label_3
_geom_angle
_geom_angle_site_symmetry_1
_geom_angle_site_symmetry_3
_geom_angle_publ_flag
O1 Ir1 C40 90.05(4) . . yes
O1 Ir1 O1 179.91(8) . 4_756 yes
C40 Ir1 O1 90.04(4) . 4_756 yes
O1 Ir1 N1 89.95(4) . . yes
C40 Ir1 N1 180.0 . . yes
O1 Ir1 N1 89.96(4) 4_756 . yes
O1 Ir1 P1 97.70(4) . 4_756 yes
C40 Ir1 P1 88.831(13) . 4_756 yes
O1 Ir1 P1 82.30(4) 4_756 4_756 yes
N1 Ir1 P1 91.169(13) . 4_756 yes
O1 Ir1 P1 82.30(4) . . yes
C40 Ir1 P1 88.829(13) . . yes
O1 Ir1 P1 97.70(4) 4_756 . yes
N1 Ir1 P1 91.171(13) . . yes
P1 Ir1 P1 177.66(3) 4_756 . yes
C28 P1 C22 100.60(10) . . ?
C28 P1 C34 106.30(10) . . ?
C22 P1 C34 100.04(10) . . ?
C28 P1 Ir1 114.02(7) . . ?
C22 P1 Ir1 116.26(8) . . ?
C34 P1 Ir1 117.41(8) . . ?
C1 O1 Ir1 120.86(12) . . ?
C7 N1 C7 118.5(2) . 4_756 ?
C7 N1 Ir1 120.73(11) . . ?
C7 N1 Ir1 120.73(11) 4_756 . ?
O1 C1 C6 123.46(15) . . ?
O1 C1 C2 119.12(18) . . ?
C6 C1 C2 117.41(17) . . ?
C3 C2 C1 117.89(19) . . ?
C3 C2 C10 120.30(16) . . ?
C1 C2 C10 121.76(18) . . ?
C2 C3 C4 124.52(17) . . ?
C5 C4 C3 115.93(19) . . ?
C5 C4 C14 123.29(19) . . ?
C3 C4 C14 120.78(16) . . ?
C4 C5 C6 122.38(19) . . ?
C1 C6 C5 119.76(16) . . ?
C1 C6 C7 124.81(18) . . ?
C5 C6 C7 114.99(18) . . ?
N1 C7 C8 120.79(17) . . ?
N1 C7 C6 121.71(18) . . ?
C8 C7 C6 117.44(16) . . ?
C7 C8 C9 122.98(19) . . ?
C8 C9 C8 113.4(3) . 4_756 ?
C8 C9 C18 123.31(14) . . ?
C8 C9 C18 123.31(14) 4_756 . ?
C11 C10 C2 112.48(18) . . ?
C11 C10 C12 110.00(19) . . ?
C2 C10 C12 107.67(18) . . ?
C11 C10 C13 107.52(19) . . ?
C2 C10 C13 111.93(18) . . ?
C12 C10 C13 107.10(19) . . ?
C4 C14 C15 109.24(18) . . ?
C4 C14 C17 111.80(16) . . ?
C15 C14 C17 107.7(2) . . ?
C4 C14 C16 110.4(2) . . ?
C15 C14 C16 109.62(18) . . ?
C17 C14 C16 108.05(18) . . ?
C20 C18 C20 139.1(5) 4_756 . ?
C20 C18 C9 110.5(2) 4_756 . ?
C20 C18 C9 110.5(2) . . ?
C20 C18 C21 51.2(3) 4_756 . ?
C20 C18 C21 114.0(3) . . ?
C9 C18 C21 108.4(2) . . ?
C20 C18 C21 114.0(3) 4_756 4_756 ?
C20 C18 C21 51.2(3) . 4_756 ?
C9 C18 C21 108.4(2) . 4_756 ?
C21 C18 C21 143.3(4) . 4_756 ?
C20 C18 C19 53.9(3) 4_756 . ?
C20 C18 C19 109.4(3) . . ?
C9 C18 C19 111.50(18) . . ?
C21 C18 C19 103.0(3) . . ?
C21 C18 C19 62.9(3) 4_756 . ?
C20 C18 C19 109.4(3) 4_756 4_756 ?
C20 C18 C19 54.0(3) . 4_756 ?
C9 C18 C19 111.50(18) . 4_756 ?
C21 C18 C19 62.9(3) . 4_756 ?
C21 C18 C19 103.0(3) 4_756 4_756 ?
C19 C18 C19 137.0(4) . 4_756 ?
C23 C22 C27 118.6(2) . . ?
C23 C22 P1 120.99(18) . . ?
C27 C22 P1 120.23(17) . . ?
C22 C23 C24 120.5(2) . . ?
C25 C24 C23 120.1(2) . . ?
C24 C25 C26 120.3(2) . . ?
C25 C26 C27 119.9(3) . . ?
C26 C27 C22 120.6(2) . . ?
C33 C28 C29 118.5(2) . . ?
C33 C28 P1 124.55(16) . . ?
C29 C28 P1 116.97(16) . . ?
C30 C29 C28 120.6(2) . . ?
C31 C30 C29 120.6(2) . . ?
C30 C31 C32 119.2(2) . . ?
C33 C32 C31 120.5(2) . . ?
C32 C33 C28 120.6(2) . . ?
C35 C34 C39 118.51(19) . . ?
C35 C34 P1 120.26(15) . . ?
C39 C34 P1 120.82(16) . . ?
C36 C35 C34 121.2(2) . . ?
C35 C36 C37 119.6(2) . . ?
C38 C37 C36 119.7(2) . . ?
C37 C38 C39 121.0(2) . . ?
C38 C39 C34 119.9(2) . . ?
C41 C40 C41 116.2(3) 4_756 . ?
C41 C40 Ir1 121.88(13) 4_756 . ?
C41 C40 Ir1 121.88(13) . . ?
C42 C41 C40 121.6(2) . . ?
C43 C42 C41 121.2(2) . . ?
C42 C43 C42 118.3(3) . 4_756 ?
C52 C51 C56 120.0 . . ?
C53 C52 C51 120.0 . . ?
C52 C53 C54 120.0 . . ?
C55 C54 C53 120.0 . . ?
C54 C55 C56 120.0 . . ?
C55 C56 C51 120.0 . . ?
C62 C61 C66 120.0 . . ?
C63 C62 C61 120.0 . . ?
C62 C63 C64 120.0 . . ?
C63 C64 C65 120.0 . . ?
C66 C65 C64 120.0 . . ?
C65 C66 C61 120.0 . . ?

loop_
_geom_bond_atom_site_label_1
_geom_bond_atom_site_label_2
_geom_bond_distance
_geom_bond_site_symmetry_2
_geom_bond_publ_flag
Ir1 O1 2.0744(12) . yes
Ir1 C40 2.074(3) . yes
Ir1 O1 2.0744(12) 4_756 yes
Ir1 N1 2.103(2) . yes
Ir1 P1 2.3921(6) 4_756 yes
Ir1 P1 2.3921(6) . yes
P1 C28 1.830(2) . ?
P1 C22 1.841(2) . ?
P1 C34 1.844(2) . ?
O1 C1 1.329(2) . ?
N1 C7 1.367(2) . ?
N1 C7 1.367(2) 4_756 ?
C1 C6 1.412(3) . ?
C1 C2 1.446(2) . ?
C2 C3 1.382(3) . ?
C2 C10 1.537(3) . ?
C3 C4 1.407(3) . ?
C4 C5 1.383(2) . ?
C4 C14 1.526(3) . ?
C5 C6 1.415(3) . ?
C6 C7 1.490(3) . ?
C7 C8 1.381(3) . ?
C8 C9 1.412(3) . ?
C9 C8 1.412(3) 4_756 ?
C9 C18 1.483(4) . ?
C10 C11 1.531(3) . ?
C10 C12 1.538(3) . ?
C10 C13 1.538(3) . ?
C14 C15 1.529(3) . ?
C14 C17 1.535(3) . ?
C14 C16 1.547(3) . ?
C18 C20 1.437(5) 4_756 ?
C18 C20 1.437(5) . ?
C18 C21 1.557(5) . ?
C18 C21 1.557(5) 4_756 ?
C18 C19 1.617(4) . ?
C18 C19 1.617(4) 4_756 ?
C22 C23 1.389(3) . ?
C22 C27 1.398(3) . ?
C23 C24 1.401(3) . ?
C24 C25 1.374(4) . ?
C25 C26 1.380(4) . ?
C26 C27 1.395(3) . ?
C28 C33 1.391(3) . ?
C28 C29 1.401(3) . ?
C29 C30 1.385(3) . ?
C30 C31 1.381(3) . ?
C31 C32 1.390(3) . ?
C32 C33 1.388(3) . ?
C34 C35 1.390(3) . ?
C34 C39 1.401(3) . ?
C35 C36 1.389(3) . ?
C36 C37 1.393(3) . ?
C37 C38 1.370(3) . ?
C38 C39 1.393(3) . ?
C40 C41 1.400(3) 4_756 ?
C40 C41 1.400(3) . ?
C41 C42 1.395(3) . ?
C42 C43 1.376(3) . ?
C43 C42 1.376(3) 4_756 ?
C51 C52 1.3900 . ?
C51 C56 1.3900 . ?
C52 C53 1.3900 . ?
C53 C54 1.3900 . ?
C54 C55 1.3900 . ?
C55 C56 1.3900 . ?
C61 C62 1.3900 . ?
C61 C66 1.3900 . ?
C62 C63 1.3900 . ?
C63 C64 1.3900 . ?
C64 C65 1.3900 . ?
C65 C66 1.3900 . ?
